data_2014783
loop_
_publ_author_name
'Hajji, Mounir'
'Zid, Mohamed Faouzi'
'Jouini, Tahar'

_publ_section_title
;
 Li(MoO~2~)~2~O(AsO~4~)
;
_journal_issue 5
_journal_name_full 'Acta Crystallographica Section C'
_journal_page_first i57
_journal_page_last i58
_journal_paper_doi 10.1107/S0108270105009856
_journal_volume 61
_journal_year 2005
_chemical_formula_iupac 'Li (Mo O2)2 (As O4) O'
_chemical_formula_moiety 'As Mo2 O9, Li'
_chemical_formula_sum 'As Li Mo2 O9'
_chemical_formula_weight 417.74
_chemical_name_common 'Li (Mo O2)2 (As O4) O'
_chemical_name_systematic
;
Lithium dioxomolybdenum arsenate oxide
;
_space_group_IT_number 59
_symmetry_cell_setting orthorhombic
_symmetry_space_group_name_Hall '-P 2ab 2a'
_symmetry_space_group_name_H-M 'P m m n :2'
_atom_sites_solution_primary direct
_atom_sites_solution_secondary difmap
_audit_creation_method SHELXL97
_cell_angle_alpha 90.00
_cell_angle_beta 90.00
_cell_angle_gamma 90.00
_cell_formula_units_Z 2
_cell_length_a 5.4350(10)
_cell_length_b 7.599(2)
_cell_length_c 8.938(2)
_cell_measurement_reflns_used 25
_cell_measurement_temperature 298(2)
_cell_measurement_theta_max 16
_cell_measurement_theta_min 10
_cell_volume 369.14(14)
_computing_cell_refinement 'CAD-4 EXPRESS'
_computing_data_collection 'CAD-4 EXPRESS (Duisenberg, 1992; Mac\'i\<cek & Yordanov, 1992)'
_computing_data_reduction 'XCAD4 (Harms & Wocadlo, 1995)'
_computing_molecular_graphics 'DIAMOND (Brandenburg, 1998)'
_computing_publication_material SHELXL97
_computing_structure_refinement 'SHELXL97 (Sheldrick, 1997)'
_computing_structure_solution 'SHELXS97 (Sheldrick, 1997)'
_diffrn_ambient_temperature 298(2)
_diffrn_measured_fraction_theta_full 0.950
_diffrn_measured_fraction_theta_max 0.960
_diffrn_measurement_device_type 'Enraf-Nonius CAD-4'
_diffrn_measurement_method \w/2\q
_diffrn_radiation_monochromator graphite
_diffrn_radiation_source 'fine-focus sealed tube'
_diffrn_radiation_type MoK\a
_diffrn_radiation_wavelength 0.71073
_diffrn_reflns_av_R_equivalents 0.0530
_diffrn_reflns_av_sigmaI/netI 0.0303
_diffrn_reflns_limit_h_max 2
_diffrn_reflns_limit_h_min -6
_diffrn_reflns_limit_k_max 9
_diffrn_reflns_limit_k_min 0
_diffrn_reflns_limit_l_max 11
_diffrn_reflns_limit_l_min 0
_diffrn_reflns_number 602
_diffrn_reflns_theta_full 26.94
_diffrn_reflns_theta_max 26.94
_diffrn_reflns_theta_min 2.28
_diffrn_standards_decay_% 3
_diffrn_standards_interval_time 120
_diffrn_standards_number 2
_exptl_absorpt_coefficient_mu 7.865
_exptl_absorpt_correction_T_max 0.448
_exptl_absorpt_correction_T_min 0.246
_exptl_absorpt_correction_type psi-scan
_exptl_absorpt_process_details '(North et al. 1968)'
_exptl_crystal_colour yellow
_exptl_crystal_density_diffrn 3.759
_exptl_crystal_density_meas ?
_exptl_crystal_density_method 'not measured'
_exptl_crystal_description prism
_exptl_crystal_F_000 384
_exptl_crystal_size_max 0.20
_exptl_crystal_size_mid 0.15
_exptl_crystal_size_min 0.10
_refine_diff_density_max 0.738
_refine_diff_density_min -1.238
_refine_ls_extinction_coef 0.0105(15)
_refine_ls_extinction_expression Fc^*^=kFc[1+0.001xFc^2^\l^3^/sin(2\q)]^-1/4^
_refine_ls_extinction_method 'SHELXL97 (Sheldrick, 1997)'
_refine_ls_goodness_of_fit_ref 1.146
_refine_ls_hydrogen_treatment none
_refine_ls_matrix_type full
_refine_ls_number_parameters 41
_refine_ls_number_reflns 454
_refine_ls_number_restraints 0
_refine_ls_restrained_S_all 1.146
_refine_ls_R_factor_all 0.0230
_refine_ls_R_factor_gt 0.0207
_refine_ls_shift/su_max 0.000
_refine_ls_shift/su_mean 0.000
_refine_ls_structure_factor_coef Fsqd
_refine_ls_weighting_details 'calc w = 1/[\s^2^(Fo^2^)+(0.0317P)^2^+0.5215P] where P=(Fo^2^+2Fc^2^)/3'
_refine_ls_weighting_scheme calc
_refine_ls_wR_factor_gt 0.0557
_refine_ls_wR_factor_ref 0.0590
_reflns_number_gt 430
_reflns_number_total 454
_reflns_threshold_expression I>2\s(I)
_cod_data_source_file dn1082.cif
_cod_data_source_block I
_cod_depositor_comments
;
The following automatic conversions were performed:

'_exptl_crystal_density_meas' value 'not measured' was changed to '?'
- the value is perceived as not measured.

Automatic conversion script
Id: cif_fix_values 3008 2015-01-20 13:52:24Z robertas 
;
_cod_original_sg_symbol_H-M 'P m m n'
_cod_original_formula_sum 'As1 Li1 Mo2 O9'
_cod_database_code 2014783
_cod_database_fobs_code 2014783

loop_
_symmetry_equiv_pos_as_xyz
'x, y, z'
'-x+1/2, -y+1/2, z'
'x+1/2, -y, -z'
'-x, y+1/2, -z'
'-x, -y, -z'
'x-1/2, y-1/2, -z'
'-x-1/2, y, z'
'x, -y-1/2, z'

loop_
_atom_site_label
_atom_site_fract_x
_atom_site_fract_y
_atom_site_fract_z
_atom_site_U_iso_or_equiv
_atom_site_adp_type
_atom_site_calc_flag
_atom_site_refinement_flags
_atom_site_occupancy
_atom_site_disorder_assembly
_atom_site_disorder_group
_atom_site_type_symbol
As 0.2500 0.2500 0.04333(7) 0.0059(2) Uani d S 1 . . As
Mo 0.2500 0.54103(5) -0.26020(4) 0.0094(2) Uani d S 1 . . Mo
Li 0.2500 0.7500 -0.6040(10) 0.018(3) Uani d S 1 . . Li
O1 0.2500 0.4368(5) -0.0586(4) 0.0183(9) Uani d S 1 . . O
O2 0.2500 0.7500 -0.3850(5) 0.0130(10) Uani d S 1 . . O
O3 -0.0084(7) 0.2500 0.1469(4) 0.0134(8) Uani d S 1 . . O
O4 0.0061(7) 0.4318(4) -0.3326(4) 0.0328(9) Uani d . 1 . . O

loop_
_atom_site_aniso_label
_atom_site_aniso_U_11
_atom_site_aniso_U_22
_atom_site_aniso_U_33
_atom_site_aniso_U_12
_atom_site_aniso_U_13
_atom_site_aniso_U_23
As 0.0067(4) 0.0032(4) 0.0079(3) 0.000 0.000 0.000
Mo 0.0141(3) 0.0028(3) 0.0114(3) 0.000 0.000 -0.00020(10)
Li 0.019(7) 0.016(6) 0.019(6) 0.000 0.000 0.000
O1 0.025(2) 0.011(2) 0.018(2) 0.000 0.000 0.008(2)
O2 0.020(3) 0.009(2) 0.008(2) 0.000 0.000 0.000
O3 0.010(2) 0.008(2) 0.023(2) 0.000 0.0080(10) 0.000
O4 0.045(2) 0.0130(10) 0.041(2) -0.012(2) -0.024(2) 0.0030(10)

loop_
_atom_type_symbol
_atom_type_description
_atom_type_scat_dispersion_real
_atom_type_scat_dispersion_imag
_atom_type_scat_source
O O 0.0106 0.0060 'International Tables Vol C Tables 4.2.6.8 and 6.1.1.4'
Li Li -0.0003 0.0001 'International Tables Vol C Tables 4.2.6.8 and 6.1.1.4'
Mo Mo -1.6832 0.6857 'International Tables Vol C Tables 4.2.6.8 and 6.1.1.4'
As As 0.0499 2.0058 'International Tables Vol C Tables 4.2.6.8 and 6.1.1.4'

loop_
_geom_angle_atom_site_label_1
_geom_angle_atom_site_label_2
_geom_angle_atom_site_label_3
_geom_angle_site_symmetry_1
_geom_angle_site_symmetry_3
_geom_angle
_geom_angle_publ_flag
O3 As O3 2 . 113.2(3) y
O3 As O1 2 2 107.30(10) n
O3 As O1 . 2 107.30(10) n
O3 As O1 2 . 107.30(10) n
O3 As O1 . . 107.30(10) y
O1 As O1 2 . 114.6(3) y
O4 Mo O4 . 7_655 103.1(2) y
O4 Mo O2 . . 100.40(10) y
O4 Mo O2 7_655 . 100.40(10) n
O4 Mo O1 . . 98.80(10) y
O4 Mo O1 7_655 . 98.80(10) n
O2 Mo O1 . . 148.8(2) y
O4 Mo O3 . 6_665 162.90(10) y
O4 Mo O3 7_655 6_665 93.4(2) y
O2 Mo O3 . 6_665 71.80(10) y
O1 Mo O3 . 6_665 82.80(10) y
O4 Mo O3 . 5_565 93.4(2) y
O4 Mo O3 7_655 5_565 162.90(10) n
O2 Mo O3 . 5_565 71.80(10) n
O1 Mo O3 . 5_565 82.80(10) n
O3 Mo O3 6_665 5_565 69.8(2) y

loop_
_geom_bond_atom_site_label_1
_geom_bond_atom_site_label_2
_geom_bond_site_symmetry_2
_geom_bond_distance
_geom_bond_publ_flag
As O3 2 1.682(3) n
As O3 . 1.682(3) y
As O1 2 1.687(4) n
As O1 . 1.687(4) y
Mo O4 . 1.693(3) y
Mo O4 7_655 1.693(3) n
Mo O2 . 1.941(3) y
Mo O1 . 1.968(4) y
Mo O3 6_665 2.296(3) y
Mo O3 5_565 2.296(3) n
Li O2 . 1.960(10) y
Li O4 5_564 2.041(5) y
Li O4 6_664 2.041(5) n
Li O4 4_554 2.041(5) n
Li O4 3_564 2.041(5) n
